data_7213554
loop_
_publ_author_name
'Cheng, Xiao-Jie'
'Ji, Ning-Ning'
'Zhao, Yi'
'Liang, Li-Li'
'Xiao, Xin'
'Zhang, Yun-Qian'
'Xue, Sai-Feng'
'Zhu, Qian-Jiang'
'Tao, Zhu'

_publ_section_title
;
 [CdCl4]2&#x2212; anion-induced coordination of Ln3+ to cucurbit[8]uril
 and the formation of supramolecular self-assemblies: potential
 application in isolation of light lanthanides
;
_journal_issue 2
_journal_name_full CrystEngComm
_journal_page_first 144
_journal_paper_doi 10.1039/c3ce41769g
_journal_volume 16
_journal_year 2014
_chemical_formula_sum 'C96 H250 Cd2 Cl14 N66 O115 Sm4'
_chemical_formula_weight 5492.12
_chemical_name_systematic
;
 ?
;
_space_group_IT_number 2
_symmetry_cell_setting triclinic
_symmetry_space_group_name_Hall '-P 1'
_symmetry_space_group_name_H-M 'P -1'
_atom_sites_solution_hydrogens geom
_atom_sites_solution_primary direct
_atom_sites_solution_secondary difmap
_audit_creation_method SHELXL-97
_cell_angle_alpha 84.728(2)
_cell_angle_beta 65.772(2)
_cell_angle_gamma 71.667(2)
_cell_formula_units_Z 1
_cell_length_a 17.0632(10)
_cell_length_b 18.0202(10)
_cell_length_c 18.2840(10)
_cell_measurement_temperature 223(2)
_cell_volume 4862.1(5)
_computing_structure_refinement 'SHELXL-97 (Sheldrick, 1997)'
_diffrn_ambient_temperature 223(2)
_diffrn_measured_fraction_theta_full 0.989
_diffrn_measured_fraction_theta_max 0.989
_diffrn_measurement_device_type 'Bruker Smart Apex2 CCD Detector'
_diffrn_measurement_method '\f and \w scan'
_diffrn_radiation_monochromator graphite
_diffrn_radiation_source 'fine-focus sealed tube'
_diffrn_radiation_type MoK\a
_diffrn_radiation_wavelength 0.71073
_diffrn_reflns_av_R_equivalents 0.0588
_diffrn_reflns_av_sigmaI/netI 0.0653
_diffrn_reflns_limit_h_max 19
_diffrn_reflns_limit_h_min -20
_diffrn_reflns_limit_k_max 21
_diffrn_reflns_limit_k_min -21
_diffrn_reflns_limit_l_max 21
_diffrn_reflns_limit_l_min -21
_diffrn_reflns_number 51346
_diffrn_reflns_theta_full 25.10
_diffrn_reflns_theta_max 25.10
_diffrn_reflns_theta_min 1.22
_exptl_absorpt_coefficient_mu 1.722
_exptl_absorpt_correction_T_max 0.6928
_exptl_absorpt_correction_T_min 0.6350
_exptl_absorpt_correction_type multi-scan
_exptl_absorpt_process_details 'SADABS (Bruker, 2008)'
_exptl_crystal_colour colorless
_exptl_crystal_density_diffrn 1.876
_exptl_crystal_density_method 'not measured'
_exptl_crystal_description prism
_exptl_crystal_F_000 2790
_exptl_crystal_size_max 0.29
_exptl_crystal_size_mid 0.24
_exptl_crystal_size_min 0.23
_platon_squeeze_details
;
;
_refine_diff_density_max 1.311
_refine_diff_density_min -0.909
_refine_diff_density_rms 0.162
_refine_ls_extinction_method none
_refine_ls_goodness_of_fit_ref 1.126
_refine_ls_hydrogen_treatment constr
_refine_ls_matrix_type full
_refine_ls_number_parameters 1082
_refine_ls_number_reflns 17129
_refine_ls_number_restraints 0
_refine_ls_restrained_S_all 1.126
_refine_ls_R_factor_all 0.0878
_refine_ls_R_factor_gt 0.0687
_refine_ls_shift/su_max 0.002
_refine_ls_shift/su_mean 0.000
_refine_ls_structure_factor_coef Fsqd
_refine_ls_weighting_details 'calc w=1/[\s^2^(Fo^2^)+(0.1215P)^2^+9.5761P] where P=(Fo^2^+2Fc^2^)/3'
_refine_ls_weighting_scheme calc
_refine_ls_wR_factor_gt 0.2066
_refine_ls_wR_factor_ref 0.2254
_reflns_number_gt 12192
_reflns_number_total 17129
_reflns_threshold_expression >2sigma(I)
_cod_data_source_file c3ce41769g.txt
_cod_data_source_block complex3
_cod_database_code 7213554

loop_
_symmetry_equiv_pos_as_xyz
'x, y, z'
'-x, -y, -z'

loop_
_atom_site_label
_atom_site_type_symbol
_atom_site_fract_x
_atom_site_fract_y
_atom_site_fract_z
_atom_site_U_iso_or_equiv
_atom_site_adp_type
_atom_site_occupancy
_atom_site_symmetry_multiplicity
_atom_site_calc_flag
_atom_site_refinement_flags
_atom_site_disorder_assembly
_atom_site_disorder_group
Cl5 Cl 0.4757(2) -0.57454(17) 1.41612(19) 0.0726(8) Uani 1 1 d . . .
Cl6 Cl 0.7749(3) -0.58539(19) 0.6615(2) 0.0905(10) Uani 1 1 d . . .
Cl7 Cl 0.5698(3) -0.1688(2) 1.4753(2) 0.0971(12) Uani 1 1 d . . .
O1W O 0.4676(5) 0.3067(4) 1.3027(4) 0.0574(17) Uani 1 1 d . . .
O2W O 0.2749(6) 0.3403(5) 1.3744(5) 0.0867(15) Uani 1 1 d . . .
O3W O 0.2415(6) 0.3512(5) 1.2120(7) 0.098(3) Uani 1 1 d . . .
O4W O 0.3624(9) 0.4238(5) 1.2388(7) 0.113(2) Uani 1 1 d . . .
O5W O 0.3991(10) 0.1939(7) 1.1467(8) 0.140(3) Uani 1 1 d . . .
O6W O 0.2491(6) -0.2477(5) 1.3074(5) 0.0867(15) Uani 1 1 d . . .
O7W O 0.3396(6) -0.1994(5) 1.1498(5) 0.0867(15) Uani 1 1 d . . .
O8W O 0.4078(9) -0.3629(6) 1.2317(7) 0.113(2) Uani 1 1 d . . .
O9W O 0.3760(9) -0.2781(5) 1.3845(7) 0.113(2) Uani 1 1 d . . .
O10W O 0.5588(10) -0.3134(7) 1.2279(8) 0.140(3) Uani 1 1 d . . .
O11W O 0.4742(10) -0.1510(7) 1.1574(8) 0.140(3) Uani 1 1 d . . .
O12W O 0.5014(11) -0.3026(10) 1.1073(12) 0.225(9) Uani 1 1 d . . .
O17 O 0.5231(5) 0.2778(6) 1.1347(5) 0.078(2) Uani 1 1 d . . .
O18 O 0.4190(6) 0.3375(5) 1.0953(5) 0.081(2) Uani 1 1 d . . .
O19 O 0.5579(6) 0.3228(5) 1.0108(5) 0.081(2) Uani 1 1 d . . .
N33 N 0.5046(5) 0.3118(4) 1.0825(5) 0.0425(17) Uani 1 1 d . . .
Sm1 Sm 0.37184(3) 0.28587(2) 1.24308(3) 0.03458(15) Uani 1 1 d . . .
Sm2 Sm 0.4082(3) -0.2362(3) 1.2442(4) 0.0361(9) Uani 0.63(4) 1 d P A 1
Sm2' Sm 0.3917(14) -0.2331(5) 1.2687(18) 0.054(3) Uani 0.37(4) 1 d P A 2
Cl1 Cl 0.91467(18) -0.99069(14) 1.17935(15) 0.0577(6) Uani 1 1 d . . .
Cl2 Cl 0.8750(2) -0.91117(18) 1.3953(2) 0.0774(9) Uani 1 1 d . . .
Cl3 Cl 0.73908(19) -1.0514(2) 1.38414(14) 0.0704(8) Uani 1 1 d . . .
Cl4 Cl 0.9874(2) -1.13612(16) 1.3467(2) 0.0823(9) Uani 1 1 d . . .
Cd1 Cd 0.88043(5) -1.02178(5) 1.31809(4) 0.0454(2) Uani 0.95 1 d P B 1
Cd1' Cd 0.8424(10) -0.9584(12) 1.3380(8) 0.059(4) Uani 0.05 1 d P B 2
C23 C 0.1260(6) -0.0138(4) 1.2913(5) 0.0344(18) Uani 1 1 d . . .
H23A H 0.0625 0.0012 1.3291 0.041 Uiso 1 1 calc R . .
H23B H 0.1470 -0.0707 1.2826 0.041 Uiso 1 1 calc R . .
C24 C 0.8975(5) -0.1928(4) 0.7083(5) 0.0308(17) Uani 1 1 d . . .
H24A H 0.8904 -0.2453 0.7155 0.037 Uiso 1 1 calc R . .
H24B H 0.9605 -0.1983 0.6727 0.037 Uiso 1 1 calc R . .
C47 C 1.1489(6) -0.6998(5) 0.6735(6) 0.048(2) Uani 1 1 d . . .
H47A H 1.1579 -0.7132 0.6193 0.057 Uiso 1 1 calc R . .
H47B H 1.1936 -0.7404 0.6878 0.057 Uiso 1 1 calc R . .
C48 C 0.9645(7) -0.5298(5) 0.6724(6) 0.050(2) Uani 1 1 d . . .
H48A H 0.9137 -0.4815 0.6841 0.060 Uiso 1 1 calc R . .
H48B H 0.9783 -0.5509 0.6195 0.060 Uiso 1 1 calc R . .
C1 C 0.2276(5) 0.1658(4) 1.3372(4) 0.0319(17) Uani 1 1 d . . .
C2 C 0.1423(5) 0.0796(4) 1.3771(5) 0.0301(16) Uani 1 1 d . . .
H2 H 0.0777 0.0906 1.4134 0.036 Uiso 1 1 calc R . .
C3 C 0.2029(5) 0.0622(4) 1.4231(4) 0.0293(16) Uani 1 1 d . . .
H3 H 0.1678 0.0682 1.4819 0.035 Uiso 1 1 calc R . .
C4 C 0.2456(5) -0.0462(4) 1.3403(5) 0.0341(18) Uani 1 1 d . A .
C5 C 0.3184(5) 0.1308(5) 1.4168(5) 0.0365(18) Uani 1 1 d . . .
H5A H 0.3000 0.1219 1.4743 0.044 Uiso 1 1 calc R . .
H5B H 0.3190 0.1852 1.4089 0.044 Uiso 1 1 calc R . .
C6 C 0.3260(5) -0.0637(4) 1.4309(5) 0.0327(17) Uani 1 1 d . . .
H6A H 0.3038 -0.0461 1.4869 0.039 Uiso 1 1 calc R . .
H6B H 0.3291 -0.1189 1.4303 0.039 Uiso 1 1 calc R . .
C7 C 0.4701(5) 0.1012(4) 1.3124(5) 0.0300(17) Uani 1 1 d . . .
C8 C 0.4434(5) 0.0036(4) 1.4017(4) 0.0319(17) Uani 1 1 d . . .
H8 H 0.4351 0.0068 1.4583 0.038 Uiso 1 1 calc R . .
C9 C 0.5447(5) -0.0206(4) 1.3447(4) 0.0299(16) Uani 1 1 d . . .
H9 H 0.5841 -0.0289 1.3740 0.036 Uiso 1 1 calc R . .
C10 C 0.4805(6) -0.1112(4) 1.3318(5) 0.0337(18) Uani 1 1 d . A .
C11 C 0.6369(5) 0.0607(4) 1.2442(5) 0.0341(18) Uani 1 1 d . . .
H11A H 0.6242 0.1152 1.2283 0.041 Uiso 1 1 calc R . .
H11B H 0.6711 0.0544 1.2775 0.041 Uiso 1 1 calc R . .
C12 C 0.6450(6) -0.1468(4) 1.2656(5) 0.0345(18) Uani 1 1 d . . .
H12A H 0.6379 -0.1980 1.2615 0.041 Uiso 1 1 calc R . .
H12B H 0.6784 -0.1520 1.2994 0.041 Uiso 1 1 calc R . .
C13 C 0.7319(6) 0.0434(4) 1.1003(5) 0.0343(18) Uani 1 1 d . . .
C14 C 0.7454(5) -0.0704(4) 1.1743(4) 0.0284(16) Uani 1 1 d . . .
H14 H 0.7745 -0.0762 1.2124 0.034 Uiso 1 1 calc R . .
C15 C 0.8154(5) -0.0898(4) 1.0874(4) 0.0307(16) Uani 1 1 d . . .
H15 H 0.8774 -0.1115 1.0851 0.037 Uiso 1 1 calc R . .
C16 C 0.7266(6) -0.1709(4) 1.1194(5) 0.0346(18) Uani 1 1 d . . .
C17 C 0.8673(6) 0.0025(5) 0.9764(5) 0.0391(19) Uani 1 1 d . . .
H17A H 0.9279 -0.0213 0.9756 0.047 Uiso 1 1 calc R . .
H17B H 0.8565 0.0591 0.9731 0.047 Uiso 1 1 calc R . .
C18 C 0.8517(6) -0.1954(4) 0.9876(5) 0.039(2) Uani 1 1 d . . .
H18A H 0.8326 -0.2419 0.9906 0.047 Uiso 1 1 calc R . .
H18B H 0.9123 -0.2129 0.9875 0.047 Uiso 1 1 calc R . .
C19 C 0.8418(5) 0.0223(4) 0.8521(5) 0.0331(17) Uani 1 1 d . . .
C20 C 0.9100(5) -0.1059(4) 0.8755(4) 0.0286(16) Uani 1 1 d . . .
H20 H 0.9695 -0.1258 0.8788 0.034 Uiso 1 1 calc R . .
C21 C 0.9203(5) -0.1033(4) 0.7892(4) 0.0311(17) Uani 1 1 d . . .
H21 H 0.9842 -0.1160 0.7507 0.037 Uiso 1 1 calc R . .
C22 C 0.8455(5) -0.1939(4) 0.8545(4) 0.0321(17) Uani 1 1 d . . .
C25 C 0.8519(6) -0.5689(4) 0.7918(5) 0.039(2) Uani 1 1 d . . .
C26 C 0.9814(6) -0.6701(4) 0.7132(5) 0.0383(19) Uani 1 1 d . . .
H26 H 0.9918 -0.6849 0.6584 0.046 Uiso 1 1 calc R . .
C27 C 0.9119(6) -0.7048(5) 0.7781(5) 0.040(2) Uani 1 1 d . . .
H27 H 0.8924 -0.7389 0.7541 0.048 Uiso 1 1 calc R . .
C28 C 1.0484(6) -0.7482(5) 0.7945(5) 0.040(2) Uani 1 1 d . . .
C29 C 0.7495(6) -0.6404(5) 0.8745(5) 0.044(2) Uani 1 1 d . . .
H29A H 0.7352 -0.6807 0.8542 0.053 Uiso 1 1 calc R . .
H29B H 0.7043 -0.5901 0.8765 0.053 Uiso 1 1 calc R . .
C30 C 0.9292(5) -0.8056(4) 0.8800(5) 0.0331(17) Uani 1 1 d . . .
H30A H 0.9008 -0.8318 0.8579 0.040 Uiso 1 1 calc R . .
H30B H 0.9816 -0.8454 0.8841 0.040 Uiso 1 1 calc R . .
C31 C 0.6916(6) -0.6077(4) 1.0204(5) 0.041(2) Uani 1 1 d . . .
C32 C 0.7697(5) -0.7388(4) 0.9809(5) 0.0342(18) Uani 1 1 d . . .
H32 H 0.7436 -0.7724 0.9637 0.041 Uiso 1 1 calc R . .
C33 C 0.7298(5) -0.7279(4) 1.0732(5) 0.0316(17) Uani 1 1 d . . .
H33 H 0.6850 -0.7564 1.0996 0.038 Uiso 1 1 calc R . .
C34 C 0.8865(5) -0.7901(4) 1.0250(5) 0.0334(17) Uani 1 1 d . . .
C35 C 0.6243(6) -0.6092(5) 1.1665(5) 0.044(2) Uani 1 1 d . . .
H35A H 0.5853 -0.5582 1.1603 0.053 Uiso 1 1 calc R . .
H35B H 0.5860 -0.6427 1.1931 0.053 Uiso 1 1 calc R . .
C36 C 0.8026(6) -0.7810(4) 1.1721(5) 0.0371(19) Uani 1 1 d . . .
H36A H 0.7527 -0.8034 1.1982 0.045 Uiso 1 1 calc R . .
H36B H 0.8583 -0.8215 1.1684 0.045 Uiso 1 1 calc R . .
C37 C 0.6565(5) -0.5268(4) 1.2421(5) 0.0375(19) Uani 1 1 d . . .
C38 C 0.6982(6) -0.6604(5) 1.2643(5) 0.040(2) Uani 1 1 d . . .
H38 H 0.6530 -0.6879 1.2933 0.048 Uiso 1 1 calc R . .
C39 C 0.7131(6) -0.6153(4) 1.3235(6) 0.041(2) Uani 1 1 d . . .
H39 H 0.6773 -0.6230 1.3804 0.050 Uiso 1 1 calc R . .
C40 C 0.8501(6) -0.7079(4) 1.2461(5) 0.041(2) Uani 1 1 d . . .
C41 C 0.6706(6) -0.4686(5) 1.3508(6) 0.047(2) Uani 1 1 d . . .
H41A H 0.6312 -0.4221 1.3372 0.056 Uiso 1 1 calc R . .
H41B H 0.6382 -0.4789 1.4070 0.056 Uiso 1 1 calc R . .
C42 C 0.8537(7) -0.6394(5) 1.3526(6) 0.052(2) Uani 1 1 d . . .
H42A H 0.9099 -0.6825 1.3402 0.062 Uiso 1 1 calc R . .
H42B H 0.8139 -0.6427 1.4088 0.062 Uiso 1 1 calc R . .
C43 C 0.7645(6) -0.3820(5) 1.3128(5) 0.044(2) Uani 1 1 d . . .
C44 C 0.8070(6) -0.4920(4) 1.3833(5) 0.043(2) Uani 1 1 d . . .
H44 H 0.7716 -0.4996 1.4403 0.051 Uiso 1 1 calc R . .
C45 C 0.8654(5) -0.4388(4) 1.3748(5) 0.0334(17) Uani 1 1 d . . .
H45 H 0.8572 -0.4199 1.4274 0.040 Uiso 1 1 calc R . .
C46 C 0.9580(7) -0.5616(5) 1.3170(5) 0.045(2) Uani 1 1 d . . .
N1 N 0.1608(4) 0.1455(3) 1.3308(4) 0.0294(14) Uani 1 1 d . . .
N2 N 0.2533(4) 0.1205(3) 1.3927(4) 0.0302(14) Uani 1 1 d . . .
N3 N 0.1773(4) 0.0075(3) 1.3267(4) 0.0295(14) Uani 1 1 d . . .
N4 N 0.2614(4) -0.0179(3) 1.3972(4) 0.0305(14) Uani 1 1 d . . .
N5 N 0.4076(4) 0.0804(3) 1.3747(4) 0.0302(14) Uani 1 1 d . . .
N6 N 0.5505(4) 0.0449(3) 1.2927(4) 0.0302(14) Uani 1 1 d . . .
N7 N 0.4133(4) -0.0573(4) 1.3889(4) 0.0312(14) Uani 1 1 d . . .
N8 N 0.5577(4) -0.0920(3) 1.3042(4) 0.0264(13) Uani 1 1 d . . .
N9 N 0.6916(4) 0.0104(3) 1.1734(4) 0.0344(15) Uani 1 1 d . . .
N10 N 0.8024(4) -0.0135(3) 1.0509(4) 0.0318(14) Uani 1 1 d . . .
N11 N 0.6975(5) -0.1263(4) 1.1868(4) 0.0328(15) Uani 1 1 d . . .
N12 N 0.7908(5) -0.1455(3) 1.0580(4) 0.0318(14) Uani 1 1 d . . .
N13 N 0.8644(5) -0.0267(3) 0.9072(4) 0.0330(15) Uani 1 1 d . . .
N14 N 0.8677(5) -0.0219(4) 0.7837(4) 0.0334(15) Uani 1 1 d . . .
N15 N 0.8564(5) -0.1580(4) 0.9126(4) 0.0337(15) Uani 1 1 d . . .
N16 N 0.8786(5) -0.1608(4) 0.7842(4) 0.0330(15) Uani 1 1 d . . .
N17 N 0.9389(5) -0.5846(4) 0.7309(4) 0.0440(18) Uani 1 1 d . . .
N18 N 0.8379(5) -0.6363(4) 0.8199(4) 0.0411(17) Uani 1 1 d . . .
N19 N 1.0608(5) -0.7008(4) 0.7281(5) 0.050(2) Uani 1 1 d . . .
N20 N 0.9600(5) -0.7486(4) 0.8249(4) 0.0373(16) Uani 1 1 d . . .
N21 N 0.7445(5) -0.6585(4) 0.9553(4) 0.0391(16) Uani 1 1 d . . .
N22 N 0.6881(4) -0.6439(3) 1.0872(4) 0.0350(15) Uani 1 1 d . . .
N23 N 0.8670(4) -0.7748(4) 0.9580(4) 0.0346(15) Uani 1 1 d . . .
N24 N 0.8092(4) -0.7604(3) 1.0921(4) 0.0346(15) Uani 1 1 d . . .
N25 N 0.6664(5) -0.5991(4) 1.2169(4) 0.0389(16) Uani 1 1 d . . .
N26 N 0.6865(5) -0.5340(4) 1.3014(4) 0.0412(17) Uani 1 1 d . . .
N27 N 0.7878(5) -0.7158(4) 1.2212(4) 0.0375(16) Uani 1 1 d . . .
N28 N 0.8106(5) -0.6480(4) 1.3012(4) 0.0412(17) Uani 1 1 d . . .
N29 N 0.7495(5) -0.4516(3) 1.3435(4) 0.0384(16) Uani 1 1 d . . .
N30 N 0.8343(5) -0.3749(3) 1.3276(4) 0.0412(17) Uani 1 1 d . . .
N31 N 0.8739(5) -0.5648(4) 1.3425(4) 0.0434(18) Uani 1 1 d . . .
N32 N 0.9561(5) -0.4891(4) 1.3303(4) 0.0422(17) Uani 1 1 d . . .
O1 O 0.2580(4) 0.2179(3) 1.3009(3) 0.0386(13) Uani 1 1 d . . .
O2 O 0.4575(4) 0.1642(3) 1.2775(3) 0.0359(13) Uani 1 1 d . . .
O3 O 0.7076(4) 0.1119(3) 1.0861(4) 0.0462(15) Uani 1 1 d . . .
O4 O 0.8056(4) 0.0936(3) 0.8618(4) 0.0436(14) Uani 1 1 d . . .
O5 O 0.2852(4) -0.1128(3) 1.3091(4) 0.0448(15) Uani 1 1 d . . .
O6 O 0.4720(4) -0.1713(3) 1.3113(3) 0.0405(13) Uani 1 1 d . . .
O7 O 0.6977(5) -0.2229(4) 1.1123(4) 0.0563(18) Uani 1 1 d . . .
O8 O 0.8121(5) -0.2465(4) 0.8660(4) 0.0520(17) Uani 1 1 d . . .
O9 O 0.8007(5) -0.5041(4) 0.8154(4) 0.0584(18) Uani 1 1 d . . .
O10 O 0.6522(5) -0.5369(3) 1.0157(4) 0.0556(18) Uani 1 1 d . . .
O11 O 0.6251(5) -0.4648(3) 1.2149(4) 0.0568(18) Uani 1 1 d . . .
O12 O 0.7231(5) -0.3349(4) 1.2798(4) 0.0541(17) Uani 1 1 d . . .
O13 O 1.1050(4) -0.7842(3) 0.8176(4) 0.0463(15) Uani 1 1 d . . .
O14 O 0.9597(4) -0.8261(3) 1.0245(4) 0.0453(14) Uani 1 1 d . . .
O15 O 0.9290(4) -0.7492(3) 1.2200(4) 0.0495(16) Uani 1 1 d . . .
O16 O 1.0277(5) -0.6176(3) 1.2851(4) 0.0613(19) Uani 1 1 d . . .

loop_
_atom_site_aniso_label
_atom_site_aniso_U_11
_atom_site_aniso_U_22
_atom_site_aniso_U_33
_atom_site_aniso_U_23
_atom_site_aniso_U_13
_atom_site_aniso_U_12
Cl5 0.0702(19) 0.0674(17) 0.0795(19) -0.0106(14) -0.0276(16) -0.0198(14)
Cl6 0.111(3) 0.0706(19) 0.112(3) 0.0119(18) -0.057(2) -0.0423(19)
Cl7 0.139(3) 0.112(3) 0.100(2) 0.048(2) -0.083(3) -0.082(3)
O1W 0.055(4) 0.051(4) 0.078(5) 0.008(3) -0.041(4) -0.015(3)
O2W 0.076(3) 0.086(3) 0.074(3) -0.007(3) -0.013(3) -0.014(3)
O3W 0.064(5) 0.068(5) 0.189(10) 0.071(6) -0.079(6) -0.036(4)
O4W 0.162(6) 0.070(3) 0.132(5) 0.016(3) -0.066(5) -0.062(4)
O5W 0.180(8) 0.107(5) 0.159(7) -0.009(5) -0.074(6) -0.067(5)
O6W 0.076(3) 0.086(3) 0.074(3) -0.007(3) -0.013(3) -0.014(3)
O7W 0.076(3) 0.086(3) 0.074(3) -0.007(3) -0.013(3) -0.014(3)
O8W 0.162(6) 0.070(3) 0.132(5) 0.016(3) -0.066(5) -0.062(4)
O9W 0.162(6) 0.070(3) 0.132(5) 0.016(3) -0.066(5) -0.062(4)
O10W 0.180(8) 0.107(5) 0.159(7) -0.009(5) -0.074(6) -0.067(5)
O11W 0.180(8) 0.107(5) 0.159(7) -0.009(5) -0.074(6) -0.067(5)
O12W 0.119(12) 0.162(14) 0.24(2) -0.022(13) 0.019(12) 0.039(10)
O17 0.036(4) 0.133(7) 0.058(5) -0.014(5) -0.019(4) -0.012(4)
O18 0.069(6) 0.083(6) 0.097(6) 0.037(5) -0.038(5) -0.036(5)
O19 0.067(5) 0.105(6) 0.058(5) 0.012(4) -0.007(4) -0.036(5)
N33 0.029(4) 0.051(4) 0.045(5) 0.004(3) -0.010(4) -0.015(3)
Sm1 0.0322(3) 0.0251(2) 0.0479(3) 0.00512(17) -0.0180(2) -0.00935(17)
Sm2 0.0370(11) 0.0289(9) 0.0462(17) 0.0076(8) -0.0205(11) -0.0116(7)
Sm2' 0.060(4) 0.0326(10) 0.084(7) -0.005(2) -0.046(5) -0.0066(17)
Cl1 0.0585(15) 0.0493(13) 0.0470(13) 0.0058(10) -0.0016(11) -0.0201(11)
Cl2 0.0568(17) 0.0721(17) 0.088(2) -0.0309(16) -0.0073(15) -0.0194(14)
Cl3 0.0562(16) 0.142(3) 0.0344(12) 0.0235(14) -0.0193(11) -0.0623(18)
Cl4 0.073(2) 0.0516(15) 0.126(3) -0.0014(16) -0.050(2) -0.0086(13)
Cd1 0.0335(4) 0.0519(4) 0.0463(4) 0.0018(3) -0.0071(3) -0.0196(3)
Cd1' 0.040(8) 0.105(14) 0.029(7) 0.020(8) 0.004(6) -0.049(9)
C23 0.040(5) 0.035(4) 0.035(4) 0.013(3) -0.022(4) -0.013(3)
C24 0.026(4) 0.025(3) 0.037(4) 0.001(3) -0.013(3) -0.003(3)
C47 0.040(5) 0.030(4) 0.060(6) 0.016(4) -0.008(4) -0.016(4)
C48 0.061(6) 0.026(4) 0.052(6) 0.015(4) -0.025(5) 0.000(4)
C1 0.030(4) 0.028(4) 0.028(4) -0.007(3) -0.004(3) -0.005(3)
C2 0.021(4) 0.031(4) 0.035(4) 0.010(3) -0.010(3) -0.009(3)
C3 0.032(4) 0.035(4) 0.015(3) 0.008(3) -0.002(3) -0.013(3)
C4 0.027(4) 0.036(4) 0.040(5) 0.015(3) -0.012(4) -0.016(3)
C5 0.031(4) 0.045(4) 0.032(4) -0.006(3) -0.012(4) -0.009(4)
C6 0.030(4) 0.031(4) 0.034(4) 0.016(3) -0.011(3) -0.011(3)
C7 0.032(4) 0.029(4) 0.035(4) 0.001(3) -0.017(4) -0.012(3)
C8 0.042(5) 0.031(4) 0.026(4) 0.001(3) -0.020(4) -0.006(3)
C9 0.028(4) 0.029(4) 0.032(4) 0.006(3) -0.011(3) -0.010(3)
C10 0.043(5) 0.026(4) 0.037(4) 0.006(3) -0.025(4) -0.006(3)
C11 0.028(4) 0.029(4) 0.041(5) -0.002(3) -0.006(4) -0.014(3)
C12 0.041(5) 0.029(4) 0.030(4) 0.005(3) -0.009(4) -0.013(3)
C13 0.045(5) 0.027(4) 0.044(5) 0.010(3) -0.027(4) -0.018(3)
C14 0.029(4) 0.023(3) 0.030(4) 0.002(3) -0.013(3) -0.004(3)
C15 0.026(4) 0.033(4) 0.031(4) 0.003(3) -0.012(3) -0.006(3)
C16 0.036(5) 0.029(4) 0.035(4) 0.002(3) -0.012(4) -0.009(3)
C17 0.049(5) 0.044(4) 0.041(5) 0.010(4) -0.023(4) -0.032(4)
C18 0.050(5) 0.026(4) 0.034(4) 0.007(3) -0.017(4) -0.005(4)
C19 0.031(4) 0.032(4) 0.039(4) 0.007(3) -0.012(4) -0.018(3)
C20 0.028(4) 0.027(3) 0.031(4) 0.002(3) -0.017(3) -0.002(3)
C21 0.028(4) 0.034(4) 0.030(4) 0.006(3) -0.011(3) -0.010(3)
C22 0.036(5) 0.031(4) 0.029(4) 0.000(3) -0.017(4) -0.004(3)
C25 0.035(5) 0.028(4) 0.046(5) 0.007(3) -0.018(4) 0.002(3)
C26 0.034(5) 0.032(4) 0.044(5) 0.007(3) -0.021(4) 0.001(3)
C27 0.043(5) 0.033(4) 0.047(5) 0.003(4) -0.023(4) -0.009(4)
C28 0.041(5) 0.036(4) 0.047(5) 0.009(4) -0.017(4) -0.019(4)
C29 0.035(5) 0.039(4) 0.050(5) 0.002(4) -0.020(4) 0.003(4)
C30 0.033(4) 0.021(3) 0.038(4) 0.005(3) -0.007(4) -0.009(3)
C31 0.032(5) 0.028(4) 0.055(6) 0.001(4) -0.008(4) -0.012(3)
C32 0.023(4) 0.025(4) 0.049(5) 0.009(3) -0.015(4) -0.002(3)
C33 0.023(4) 0.024(3) 0.038(4) -0.003(3) -0.006(3) -0.001(3)
C34 0.029(5) 0.028(4) 0.042(5) 0.010(3) -0.012(4) -0.012(3)
C35 0.023(4) 0.039(4) 0.057(6) -0.004(4) -0.011(4) 0.006(3)
C36 0.038(5) 0.021(3) 0.046(5) 0.002(3) -0.014(4) -0.005(3)
C37 0.024(4) 0.033(4) 0.035(4) -0.002(3) -0.004(3) 0.008(3)
C38 0.032(5) 0.035(4) 0.037(5) -0.007(3) -0.002(4) -0.003(3)
C39 0.035(5) 0.025(4) 0.060(6) 0.002(4) -0.018(4) -0.005(3)
C40 0.046(6) 0.028(4) 0.053(5) 0.016(4) -0.025(4) -0.011(4)
C41 0.039(5) 0.031(4) 0.057(6) -0.005(4) -0.014(4) 0.001(4)
C42 0.066(7) 0.029(4) 0.070(6) 0.005(4) -0.045(6) -0.005(4)
C43 0.041(5) 0.031(4) 0.045(5) -0.002(4) -0.010(4) -0.001(4)
C44 0.055(6) 0.029(4) 0.031(4) -0.001(3) -0.007(4) -0.010(4)
C45 0.036(5) 0.024(4) 0.043(5) 0.010(3) -0.021(4) -0.009(3)
C46 0.062(7) 0.036(5) 0.040(5) 0.014(4) -0.018(5) -0.024(4)
N1 0.032(4) 0.030(3) 0.033(3) 0.008(3) -0.018(3) -0.013(3)
N2 0.038(4) 0.029(3) 0.026(3) 0.004(2) -0.015(3) -0.012(3)
N3 0.024(3) 0.029(3) 0.035(4) 0.011(3) -0.011(3) -0.012(3)
N4 0.032(4) 0.033(3) 0.031(3) 0.012(3) -0.015(3) -0.016(3)
N5 0.023(3) 0.029(3) 0.033(4) 0.004(3) -0.011(3) -0.001(3)
N6 0.020(3) 0.022(3) 0.046(4) 0.009(3) -0.014(3) -0.005(2)
N7 0.022(3) 0.033(3) 0.038(4) 0.002(3) -0.011(3) -0.008(3)
N8 0.021(3) 0.023(3) 0.038(4) 0.008(2) -0.015(3) -0.009(2)
N9 0.034(4) 0.023(3) 0.040(4) 0.006(3) -0.011(3) -0.007(3)
N10 0.037(4) 0.027(3) 0.032(3) 0.011(3) -0.012(3) -0.015(3)
N11 0.037(4) 0.034(3) 0.029(3) 0.010(3) -0.009(3) -0.020(3)
N12 0.040(4) 0.029(3) 0.027(3) 0.009(3) -0.011(3) -0.016(3)
N13 0.041(4) 0.028(3) 0.032(3) 0.006(3) -0.016(3) -0.013(3)
N14 0.038(4) 0.031(3) 0.038(4) 0.011(3) -0.020(3) -0.014(3)
N15 0.041(4) 0.035(3) 0.031(3) 0.007(3) -0.016(3) -0.018(3)
N16 0.035(4) 0.037(3) 0.032(4) 0.005(3) -0.013(3) -0.018(3)
N17 0.032(4) 0.041(4) 0.047(4) 0.014(3) -0.010(3) -0.006(3)
N18 0.029(4) 0.036(4) 0.040(4) 0.013(3) -0.007(3) 0.001(3)
N19 0.036(4) 0.032(4) 0.077(6) 0.021(3) -0.025(4) -0.007(3)
N20 0.031(4) 0.030(3) 0.049(4) 0.012(3) -0.017(3) -0.007(3)
N21 0.041(4) 0.028(3) 0.039(4) 0.007(3) -0.015(3) -0.002(3)
N22 0.030(4) 0.023(3) 0.044(4) -0.002(3) -0.014(3) 0.002(3)
N23 0.029(4) 0.032(3) 0.034(4) 0.005(3) -0.009(3) -0.004(3)
N24 0.032(4) 0.027(3) 0.038(4) 0.001(3) -0.013(3) -0.001(3)
N25 0.039(4) 0.031(3) 0.039(4) -0.005(3) -0.012(3) -0.005(3)
N26 0.049(5) 0.025(3) 0.043(4) -0.004(3) -0.017(4) -0.003(3)
N27 0.034(4) 0.031(3) 0.037(4) -0.002(3) -0.011(3) -0.001(3)
N28 0.035(4) 0.033(3) 0.052(4) -0.004(3) -0.022(3) 0.003(3)
N29 0.052(5) 0.025(3) 0.044(4) 0.006(3) -0.022(4) -0.016(3)
N30 0.038(4) 0.020(3) 0.051(4) 0.006(3) -0.012(3) 0.001(3)
N31 0.045(5) 0.025(3) 0.050(4) 0.007(3) -0.015(4) -0.006(3)
N32 0.036(4) 0.032(3) 0.051(4) 0.009(3) -0.016(3) -0.005(3)
O1 0.046(4) 0.029(3) 0.050(3) 0.017(2) -0.020(3) -0.027(3)
O2 0.032(3) 0.026(3) 0.042(3) 0.003(2) -0.010(3) -0.005(2)
O3 0.058(4) 0.033(3) 0.046(4) 0.011(2) -0.022(3) -0.013(3)
O4 0.048(4) 0.030(3) 0.054(4) 0.004(2) -0.028(3) -0.004(3)
O5 0.059(4) 0.028(3) 0.061(4) 0.006(3) -0.038(3) -0.015(3)
O6 0.040(3) 0.034(3) 0.050(3) 0.002(2) -0.015(3) -0.019(3)
O7 0.074(5) 0.055(4) 0.042(4) 0.002(3) -0.009(3) -0.042(4)
O8 0.084(5) 0.047(3) 0.040(3) 0.009(3) -0.025(3) -0.043(4)
O9 0.049(4) 0.037(3) 0.070(5) 0.011(3) -0.014(4) -0.004(3)
O10 0.056(4) 0.030(3) 0.056(4) 0.006(3) -0.014(3) 0.006(3)
O11 0.064(5) 0.034(3) 0.071(5) 0.002(3) -0.037(4) 0.000(3)
O12 0.063(4) 0.043(3) 0.058(4) 0.019(3) -0.034(4) -0.010(3)
O13 0.036(3) 0.031(3) 0.068(4) 0.017(3) -0.027(3) -0.002(2)
O14 0.031(3) 0.044(3) 0.055(4) 0.007(3) -0.018(3) -0.005(3)
O15 0.038(4) 0.042(3) 0.059(4) -0.009(3) -0.016(3) -0.002(3)
O16 0.051(4) 0.029(3) 0.079(5) 0.000(3) -0.011(4) 0.001(3)

loop_
_atom_type_symbol
_atom_type_description
_atom_type_scat_dispersion_real
_atom_type_scat_dispersion_imag
_atom_type_scat_source
C C 0.0033 0.0016 'International Tables Vol C Tables 4.2.6.8 and 6.1.1.4'
H H 0.0000 0.0000 'International Tables Vol C Tables 4.2.6.8 and 6.1.1.4'
N N 0.0061 0.0033 'International Tables Vol C Tables 4.2.6.8 and 6.1.1.4'
O O 0.0106 0.0060 'International Tables Vol C Tables 4.2.6.8 and 6.1.1.4'
Cl Cl 0.1484 0.1585 'International Tables Vol C Tables 4.2.6.8 and 6.1.1.4'
Cd Cd -0.8075 1.2024 'International Tables Vol C Tables 4.2.6.8 and 6.1.1.4'
Sm Sm -0.1638 3.4418 'International Tables Vol C Tables 4.2.6.8 and 6.1.1.4'

loop_
_geom_angle_atom_site_label_1
_geom_angle_atom_site_label_2
_geom_angle_atom_site_label_3
_geom_angle
_geom_angle_site_symmetry_1
_geom_angle_site_symmetry_3
Sm2' O6W Sm2 8.4(5) . .
Sm2 O7W Sm2' 8.0(5) . .
Sm2 O8W Sm2' 10.0(6) . .
Sm2' O9W Sm2 5.5(4) . .
Sm2 O10W Sm2' 8.8(5) . .
Sm2 O11W Sm2' 7.1(3) . .
Sm2 O12W Sm2' 2.9(4) . .
N33 O17 Sm1 102.6(6) . .
N33 O18 Sm1 91.4(6) . .
O17 N33 O19 128.9(8) . .
O17 N33 O18 117.2(8) . .
O19 N33 O18 113.7(8) . .
O17 N33 Sm1 54.6(5) . .
O19 N33 Sm1 175.8(6) . .
O18 N33 Sm1 62.6(5) . .
O5W Sm1 O2W 144.3(4) . .
O5W Sm1 O2 75.1(4) . .
O2W Sm1 O2 98.9(3) . .
O5W Sm1 O1W 131.7(4) . .
O2W Sm1 O1W 73.4(3) . .
O2 Sm1 O1W 68.3(2) . .
O5W Sm1 O3W 82.5(5) . .
O2W Sm1 O3W 84.3(4) . .
O2 Sm1 O3W 145.6(2) . .
O1W Sm1 O3W 143.3(3) . .
O5W Sm1 O4W 133.3(4) . .
O2W Sm1 O4W 73.8(4) . .
O2 Sm1 O4W 138.6(3) . .
O1W Sm1 O4W 70.7(3) . .
O3W Sm1 O4W 75.3(4) . .
O5W Sm1 O1 72.2(4) . .
O2W Sm1 O1 72.1(3) . .
O2 Sm1 O1 78.89(19) . .
O1W Sm1 O1 127.1(2) . .
O3W Sm1 O1 69.5(2) . .
O4W Sm1 O1 132.6(3) . .
O5W Sm1 O17 73.6(4) . .
O2W Sm1 O17 141.3(3) . .
O2 Sm1 O17 81.7(3) . .
O1W Sm1 O17 71.0(2) . .
O3W Sm1 O17 116.7(3) . .
O4W Sm1 O17 80.5(4) . .
O1 Sm1 O17 144.0(3) . .
O5W Sm1 O18 66.5(4) . .
O2W Sm1 O18 136.4(3) . .
O2 Sm1 O18 123.2(2) . .
O1W Sm1 O18 109.5(3) . .
O3W Sm1 O18 67.9(3) . .
O4W Sm1 O18 67.2(3) . .
O1 Sm1 O18 123.1(2) . .
O17 Sm1 O18 48.8(3) . .
O5W Sm1 N33 68.9(4) . .
O2W Sm1 N33 145.3(3) . .
O2 Sm1 N33 101.7(2) . .
O1W Sm1 N33 88.6(2) . .
O3W Sm1 N33 93.9(3) . .
O4W Sm1 N33 72.2(3) . .
O1 Sm1 N33 139.4(2) . .
O17 Sm1 N33 22.8(2) . .
O18 Sm1 N33 26.0(2) . .
O11W Sm2 O8W 134.7(6) . .
O11W Sm2 O7W 71.7(4) . .
O8W Sm2 O7W 88.0(4) . .
O11W Sm2 O10W 86.6(5) . .
O8W Sm2 O10W 77.2(4) . .
O7W Sm2 O10W 131.6(5) . .
O11W Sm2 O9W 139.6(5) . .
O8W Sm2 O9W 79.4(4) . .
O7W Sm2 O9W 141.7(4) . .
O10W Sm2 O9W 80.8(5) . .
O11W Sm2 O6 71.0(4) . .
O8W Sm2 O6 135.6(4) . .
O7W Sm2 O6 135.9(3) . .
O10W Sm2 O6 68.1(3) . .
O9W Sm2 O6 68.6(3) . .
O11W Sm2 O5 83.1(4) . .
O8W Sm2 O5 132.6(4) . .
O7W Sm2 O5 77.8(3) . .
O10W Sm2 O5 143.2(4) . .
O9W Sm2 O5 84.5(4) . .
O6 Sm2 O5 75.1(3) . .
O11W Sm2 O12W 70.8(6) . .
O8W Sm2 O12W 63.9(6) . .
O7W Sm2 O12W 64.9(5) . .
O10W Sm2 O12W 67.2(6) . .
O9W Sm2 O12W 135.1(5) . .
O6 Sm2 O12W 121.7(5) . .
O5 Sm2 O12W 139.4(5) . .
O11W Sm2 O6W 134.2(5) . .
O8W Sm2 O6W 68.2(4) . .
O7W Sm2 O6W 70.6(3) . .
O10W Sm2 O6W 138.5(4) . .
O9W Sm2 O6W 71.1(4) . .
O6 Sm2 O6W 124.5(4) . .
O5 Sm2 O6W 64.5(3) . .
O12W Sm2 O6W 113.7(6) . .
O9W Sm2' O5 98.4(12) . .
O9W Sm2' O6W 81.8(11) . .
O5 Sm2' O6W 71.2(6) . .
O9W Sm2' O6 76.4(6) . .
O5 Sm2' O6 81.0(4) . .
O6W Sm2' O6 141.5(13) . .
O9W Sm2' O8W 85.2(7) . .
O5 Sm2' O8W 140.7(7) . .
O6W Sm2' O8W 70.6(5) . .
O6 Sm2' O8W 137.1(5) . .
O9W Sm2' O10W 84.2(6) . .
O5 Sm2' O10W 146.5(6) . .
O6W Sm2' O10W 141.6(5) . .
O6 Sm2' O10W 67.1(4) . .
O8W Sm2' O10W 72.8(5) . .
O9W Sm2' O11W 144.1(5) . .
O5 Sm2' O11W 81.3(6) . .
O6W Sm2' O11W 130.4(7) . .
O6 Sm2' O11W 68.0(6) . .
O8W Sm2' O11W 117.6(12) . .
O10W Sm2' O11W 77.6(9) . .
O9W Sm2' O7W 151.6(10) . .
O5 Sm2' O7W 77.2(4) . .
O6W Sm2' O7W 70.2(4) . .
O6 Sm2' O7W 129.2(10) . .
O8W Sm2' O7W 81.4(6) . .
O10W Sm2' O7W 115.1(12) . .
O11W Sm2' O7W 63.8(7) . .
O9W Sm2' O12W 132.3(6) . .
O5 Sm2' O12W 129.1(10) . .
O6W Sm2' O12W 107.4(7) . .
O6 Sm2' O12W 110.8(11) . .
O8W Sm2' O12W 56.8(7) . .
O10W Sm2' O12W 59.3(7) . .
O11W Sm2' O12W 60.8(8) . .
O7W Sm2' O12W 56.7(7) . .
Cd1 Cl1 Cd1' 24.9(4) . .
Cd1' Cl2 Cd1 23.2(7) . .
Cd1 Cl3 Cd1' 25.3(4) . .
Cl1 Cd1 Cl3 113.28(9) . .
Cl1 Cd1 Cl4 117.44(11) . .
Cl3 Cd1 Cl4 102.42(12) . .
Cl1 Cd1 Cl2 110.60(11) . .
Cl3 Cd1 Cl2 108.48(10) . .
Cl4 Cd1 Cl2 103.78(11) . .
Cl2 Cd1' Cl3 129.5(7) . .
Cl2 Cd1' Cl1 130.2(6) . .
Cl3 Cd1' Cl1 98.5(6) . .
N3 C23 N14 113.9(6) . 2_657
N3 C23 H23A 108.8 . .
N14 C23 H23A 108.8 2_657 .
N3 C23 H23B 108.8 . .
N14 C23 H23B 108.8 2_657 .
H23A C23 H23B 107.7 . .
N16 C24 N1 113.8(6) . 2_657
N16 C24 H24A 108.8 . .
N1 C24 H24A 108.8 2_657 .
N16 C24 H24B 108.8 . .
N1 C24 H24B 108.8 2_657 .
H24A C24 H24B 107.7 . .
N19 C47 N30 114.4(7) . 2_747
N19 C47 H47A 108.7 . .
N30 C47 H47A 108.7 2_747 .
N19 C47 H47B 108.7 . .
N30 C47 H47B 108.7 2_747 .
H47A C47 H47B 107.6 . .
N17 C48 N32 112.7(7) . 2_747
N17 C48 H48A 109.1 . .
N32 C48 H48A 109.1 2_747 .
N17 C48 H48B 109.1 . .
N32 C48 H48B 109.1 2_747 .
H48A C48 H48B 107.8 . .
O1 C1 N1 125.3(7) . .
O1 C1 N2 125.8(7) . .
N1 C1 N2 108.9(7) . .
N1 C2 N3 112.4(6) . .
N1 C2 C3 104.2(6) . .
N3 C2 C3 102.6(5) . .
N1 C2 H2 112.3 . .
N3 C2 H2 112.3 . .
C3 C2 H2 112.3 . .
N4 C3 N2 112.2(6) . .
N4 C3 C2 104.7(6) . .
N2 C3 C2 102.9(6) . .
N4 C3 H3 112.2 . .
N2 C3 H3 112.2 . .
C2 C3 H3 112.2 . .
O5 C4 N4 124.0(7) . .
O5 C4 N3 125.9(7) . .
N4 C4 N3 110.0(7) . .
N2 C5 N5 114.3(6) . .
N2 C5 H5A 108.7 . .
N5 C5 H5A 108.7 . .
N2 C5 H5B 108.7 . .
N5 C5 H5B 108.7 . .
H5A C5 H5B 107.6 . .
N7 C6 N4 113.4(6) . .
N7 C6 H6A 108.9 . .
N4 C6 H6A 108.9 . .
N7 C6 H6B 108.9 . .
N4 C6 H6B 108.9 . .
H6A C6 H6B 107.7 . .
O2 C7 N5 125.4(7) . .
O2 C7 N6 124.8(7) . .
N5 C7 N6 109.8(7) . .
N7 C8 N5 116.4(6) . .
N7 C8 C9 103.8(6) . .
N5 C8 C9 103.0(6) . .
N7 C8 H8 111.0 . .
N5 C8 H8 111.0 . .
C9 C8 H8 111.0 . .
N6 C9 N8 113.4(6) . .
N6 C9 C8 102.5(6) . .
N8 C9 C8 103.3(6) . .
N6 C9 H9 112.3 . .
N8 C9 H9 112.3 . .
C8 C9 H9 112.3 . .
O6 C10 N8 125.5(7) . .
O6 C10 N7 124.3(8) . .
N8 C10 N7 110.2(6) . .
N9 C11 N6 113.5(6) . .
N9 C11 H11A 108.9 . .
N6 C11 H11A 108.9 . .
N9 C11 H11B 108.9 . .
N6 C11 H11B 108.9 . .
H11A C11 H11B 107.7 . .
N8 C12 N11 114.4(6) . .
N8 C12 H12A 108.7 . .
N11 C12 H12A 108.7 . .
N8 C12 H12B 108.7 . .
N11 C12 H12B 108.7 . .
H12A C12 H12B 107.6 . .
O3 C13 N10 126.8(8) . .
O3 C13 N9 124.9(8) . .
N10 C13 N9 108.3(6) . .
N11 C14 N9 114.0(6) . .
N11 C14 C15 102.8(6) . .
N9 C14 C15 104.3(6) . .
N11 C14 H14 111.7 . .
N9 C14 H14 111.7 . .
C15 C14 H14 111.7 . .
N12 C15 N10 115.1(6) . .
N12 C15 C14 104.5(6) . .
N10 C15 C14 102.7(6) . .
N12 C15 H15 111.3 . .
N10 C15 H15 111.3 . .
C14 C15 H15 111.3 . .
O7 C16 N11 126.3(8) . .
O7 C16 N12 124.8(7) . .
N11 C16 N12 108.8(6) . .
N10 C17 N13 113.2(6) . .
N10 C17 H17A 108.9 . .
N13 C17 H17A 108.9 . .
N10 C17 H17B 108.9 . .
N13 C17 H17B 108.9 . .
H17A C17 H17B 107.7 . .
N12 C18 N15 113.8(6) . .
N12 C18 H18A 108.8 . .
N15 C18 H18A 108.8 . .
N12 C18 H18B 108.8 . .
N15 C18 H18B 108.8 . .
H18A C18 H18B 107.7 . .
O4 C19 N13 125.9(7) . .
O4 C19 N14 125.9(7) . .
N13 C19 N14 108.2(6) . .
N13 C20 N15 113.0(6) . .
N13 C20 C21 105.4(6) . .
N15 C20 C21 104.8(6) . .
N13 C20 H20 111.1 . .
N15 C20 H20 111.1 . .
C21 C20 H20 111.1 . .
N16 C21 N14 113.2(6) . .
N16 C21 C20 103.3(6) . .
N14 C21 C20 102.8(6) . .
N16 C21 H21 112.3 . .
N14 C21 H21 112.3 . .
C20 C21 H21 112.3 . .
O8 C22 N16 126.1(7) . .
O8 C22 N15 125.4(7) . .
N16 C22 N15 108.6(7) . .
O9 C25 N18 126.9(8) . .
O9 C25 N17 124.4(8) . .
N18 C25 N17 108.7(6) . .
N19 C26 N17 113.6(7) . .
N19 C26 C27 104.3(7) . .
N17 C26 C27 103.0(6) . .
N19 C26 H26 111.8 . .
N17 C26 H26 111.8 . .
C27 C26 H26 111.8 . .
N20 C27 N18 114.6(7) . .
N20 C27 C26 103.5(7) . .
N18 C27 C26 103.5(6) . .
N20 C27 H27 111.5 . .
N18 C27 H27 111.5 . .
C26 C27 H27 111.5 . .
O13 C28 N20 126.8(8) . .
O13 C28 N19 126.1(8) . .
N20 C28 N19 107.0(7) . .
N18 C29 N21 112.1(7) . .
N18 C29 H29A 109.2 . .
N21 C29 H29A 109.2 . .
N18 C29 H29B 109.2 . .
N21 C29 H29B 109.2 . .
H29A C29 H29B 107.9 . .
N23 C30 N20 114.5(6) . .
N23 C30 H30A 108.6 . .
N20 C30 H30A 108.6 . .
N23 C30 H30B 108.6 . .
N20 C30 H30B 108.6 . .
H30A C30 H30B 107.6 . .
O10 C31 N22 125.8(8) . .
O10 C31 N21 123.8(8) . .
N22 C31 N21 110.4(7) . .
N21 C32 N23 114.2(7) . .
N21 C32 C33 102.8(6) . .
N23 C32 C33 104.3(6) . .
N21 C32 H32 111.7 . .
N23 C32 H32 111.7 . .
C33 C32 H32 111.7 . .
N22 C33 N24 115.4(6) . .
N22 C33 C32 103.4(6) . .
N24 C33 C32 103.1(6) . .
N22 C33 H33 111.4 . .
N24 C33 H33 111.4 . .
C32 C33 H33 111.4 . .
O14 C34 N24 125.5(8) . .
O14 C34 N23 125.2(8) . .
N24 C34 N23 109.2(7) . .
N25 C35 N22 113.7(7) . .
N25 C35 H35A 108.8 . .
N22 C35 H35A 108.8 . .
N25 C35 H35B 108.8 . .
N22 C35 H35B 108.8 . .
H35A C35 H35B 107.7 . .
N27 C36 N24 113.4(6) . .
N27 C36 H36A 108.9 . .
N24 C36 H36A 108.9 . .
N27 C36 H36B 108.9 . .
N24 C36 H36B 108.9 . .
H36A C36 H36B 107.7 . .
O11 C37 N26 125.9(8) . .
O11 C37 N25 124.9(8) . .
N26 C37 N25 109.2(7) . .
N25 C38 N27 115.6(7) . .
N25 C38 C39 103.2(6) . .
N27 C38 C39 103.4(7) . .
N25 C38 H38 111.3 . .
N27 C38 H38 111.3 . .
C39 C38 H38 111.3 . .
N26 C39 N28 113.0(7) . .
N26 C39 C38 103.0(7) . .
N28 C39 C38 102.3(6) . .
N26 C39 H39 112.6 . .
N28 C39 H39 112.6 . .
C38 C39 H39 112.6 . .
O15 C40 N28 127.4(8) . .
O15 C40 N27 123.7(8) . .
N28 C40 N27 108.9(7) . .
N29 C41 N26 115.2(7) . .
N29 C41 H41A 108.5 . .
N26 C41 H41A 108.5 . .
N29 C41 H41B 108.5 . .
N26 C41 H41B 108.5 . .
H41A C41 H41B 107.5 . .
N28 C42 N31 112.2(7) . .
N28 C42 H42A 109.2 . .
N31 C42 H42A 109.2 . .
N28 C42 H42B 109.2 . .
N31 C42 H42B 109.2 . .
H42A C42 H42B 107.9 . .
O12 C43 N30 125.7(8) . .
O12 C43 N29 126.7(9) . .
N30 C43 N29 107.6(7) . .
N29 C44 N31 114.6(7) . .
N29 C44 C45 104.2(6) . .
N31 C44 C45 102.8(7) . .
N29 C44 H44 111.6 . .
N31 C44 H44 111.6 . .
C45 C44 H44 111.6 . .
N32 C45 N30 113.1(7) . .
N32 C45 C44 102.7(6) . .
N30 C45 C44 102.8(6) . .
N32 C45 H45 112.5 . .
N30 C45 H45 112.5 . .
C44 C45 H45 112.5 . .
O16 C46 N31 125.1(8) . .
O16 C46 N32 125.3(9) . .
N31 C46 N32 109.7(8) . .
C1 N1 C2 113.1(6) . .
C1 N1 C24 124.0(6) . 2_657
C2 N1 C24 122.2(6) . 2_657
C1 N2 C5 122.8(7) . .
C1 N2 C3 110.7(6) . .
C5 N2 C3 126.5(6) . .
C4 N3 C23 122.1(6) . .
C4 N3 C2 111.7(6) . .
C23 N3 C2 122.7(6) . .
C4 N4 C3 111.0(6) . .
C4 N4 C6 123.9(6) . .
C3 N4 C6 125.0(6) . .
C7 N5 C5 123.9(7) . .
C7 N5 C8 112.3(6) . .
C5 N5 C8 123.4(7) . .
C7 N6 C9 112.3(6) . .
C7 N6 C11 122.0(6) . .
C9 N6 C11 122.5(6) . .
C10 N7 C6 123.0(7) . .
C10 N7 C8 111.8(7) . .
C6 N7 C8 125.2(6) . .
C10 N8 C12 123.5(6) . .
C10 N8 C9 110.9(6) . .
C12 N8 C9 121.7(6) . .
C13 N9 C11 119.0(6) . .
C13 N9 C14 110.5(6) . .
C11 N9 C14 123.5(6) . .
C13 N10 C17 122.7(6) . .
C13 N10 C15 113.2(6) . .
C17 N10 C15 123.2(6) . .
C16 N11 C14 112.0(6) . .
C16 N11 C12 123.4(6) . .
C14 N11 C12 122.3(6) . .
C16 N12 C15 110.8(6) . .
C16 N12 C18 120.1(6) . .
C15 N12 C18 122.7(7) . .
C19 N13 C20 111.9(6) . .
C19 N13 C17 121.9(6) . .
C20 N13 C17 123.5(6) . .
C19 N14 C23 121.5(6) . 2_657
C19 N14 C21 111.0(6) . .
C23 N14 C21 123.1(6) 2_657 .
C22 N15 C20 110.2(6) . .
C22 N15 C18 120.7(6) . .
C20 N15 C18 123.3(6) . .
C22 N16 C24 124.4(6) . .
C22 N16 C21 112.5(6) . .
C24 N16 C21 120.4(6) . .
C25 N17 C48 122.3(7) . .
C25 N17 C26 110.5(7) . .
C48 N17 C26 121.6(7) . .
C25 N18 C29 121.8(7) . .
C25 N18 C27 114.0(7) . .
C29 N18 C27 122.8(7) . .
C28 N19 C26 112.4(7) . .
C28 N19 C47 121.2(7) . .
C26 N19 C47 125.1(8) . .
C28 N20 C30 122.2(7) . .
C28 N20 C27 112.7(7) . .
C30 N20 C27 122.3(7) . .
C31 N21 C29 123.6(7) . .
C31 N21 C32 110.6(7) . .
C29 N21 C32 122.8(7) . .
C31 N22 C33 112.2(6) . .
C31 N22 C35 122.9(6) . .
C33 N22 C35 121.7(7) . .
C34 N23 C30 123.6(7) . .
C34 N23 C32 110.9(6) . .
C30 N23 C32 124.0(7) . .
C34 N24 C36 122.5(6) . .
C34 N24 C33 112.2(6) . .
C36 N24 C33 122.6(7) . .
C37 N25 C35 121.4(7) . .
C37 N25 C38 112.4(7) . .
C35 N25 C38 123.6(7) . .
C37 N26 C41 123.0(7) . .
C37 N26 C39 111.9(6) . .
C41 N26 C39 123.0(7) . .
C40 N27 C36 123.8(7) . .
C40 N27 C38 112.0(7) . .
C36 N27 C38 122.8(7) . .
C40 N28 C42 120.2(7) . .
C40 N28 C39 113.1(7) . .
C42 N28 C39 122.8(7) . .
C43 N29 C41 120.7(7) . .
C43 N29 C44 112.9(7) . .
C41 N29 C44 124.7(7) . .
C43 N30 C47 122.7(7) . 2_747
C43 N30 C45 112.5(7) . .
C47 N30 C45 120.6(7) 2_747 .
C46 N31 C44 112.1(7) . .
C46 N31 C42 122.0(7) . .
C44 N31 C42 122.8(8) . .
C46 N32 C45 112.4(7) . .
C46 N32 C48 123.1(7) . 2_747
C45 N32 C48 121.0(7) . 2_747
C1 O1 Sm1 155.1(5) . .
C7 O2 Sm1 156.9(5) . .
C4 O5 Sm2' 160.6(6) . .
C4 O5 Sm2 161.3(6) . .
Sm2' O5 Sm2 8.6(7) . .
C10 O6 Sm2' 150.2(6) . .
C10 O6 Sm2 150.7(5) . .
Sm2' O6 Sm2 9.5(7) . .

loop_
_geom_bond_atom_site_label_1
_geom_bond_atom_site_label_2
_geom_bond_distance
_geom_bond_site_symmetry_2
O1W Sm1 2.433(6) .
O2W Sm1 2.369(8) .
O3W Sm1 2.434(7) .
O4W Sm1 2.435(9) .
O5W Sm1 2.334(11) .
O6W Sm2' 2.33(2) .
O6W Sm2 2.547(10) .
O7W Sm2 2.398(11) .
O7W Sm2' 2.62(2) .
O8W Sm2 2.319(11) .
O8W Sm2' 2.396(12) .
O9W Sm2' 2.14(3) .
O9W Sm2 2.490(13) .
O10W Sm2 2.413(16) .
O10W Sm2' 2.58(2) .
O11W Sm2 2.305(14) .
O11W Sm2' 2.59(3) .
O12W Sm2 2.51(2) .
O12W Sm2' 2.91(3) .
O17 N33 1.186(10) .
O17 Sm1 2.496(8) .
O18 N33 1.309(11) .
O18 Sm1 2.653(8) .
O19 N33 1.293(10) .
N33 Sm1 2.987(8) .
Sm1 O2 2.413(5) .
Sm1 O1 2.442(5) .
Sm2 O6 2.494(9) .
Sm2 O5 2.502(9) .
Sm2' O5 2.293(14) .
Sm2' O6 2.392(10) .
Cl1 Cd1 2.412(3) .
Cl1 Cd1' 2.683(15) .
Cl2 Cd1' 1.751(17) .
Cl2 Cd1 2.503(3) .
Cl3 Cd1 2.421(3) .
Cl3 Cd1' 2.647(15) .
Cl4 Cd1 2.464(3) .
C23 N3 1.433(10) .
C23 N14 1.437(10) 2_657
C23 H23A 0.9800 .
C23 H23B 0.9800 .
C24 N16 1.424(10) .
C24 N1 1.471(9) 2_657
C24 H24A 0.9800 .
C24 H24B 0.9800 .
C47 N19 1.428(11) .
C47 N30 1.458(10) 2_747
C47 H47A 0.9800 .
C47 H47B 0.9800 .
C48 N17 1.416(11) .
C48 N32 1.478(13) 2_747
C48 H48A 0.9800 .
C48 H48B 0.9800 .
C1 O1 1.225(9) .
C1 N1 1.351(10) .
C1 N2 1.369(10) .
C2 N1 1.435(9) .
C2 N3 1.475(9) .
C2 C3 1.528(10) .
C2 H2 0.9900 .
C3 N4 1.461(9) .
C3 N2 1.490(10) .
C3 H3 0.9900 .
C4 O5 1.234(9) .
C4 N4 1.354(10) .
C4 N3 1.357(10) .
C5 N2 1.418(10) .
C5 N5 1.426(10) .
C5 H5A 0.9800 .
C5 H5B 0.9800 .
C6 N7 1.404(10) .
C6 N4 1.472(10) .
C6 H6A 0.9800 .
C6 H6B 0.9800 .
C7 O2 1.253(9) .
C7 N5 1.324(10) .
C7 N6 1.352(10) .
C8 N7 1.422(10) .
C8 N5 1.457(9) .
C8 C9 1.547(11) .
C8 H8 0.9900 .
C9 N6 1.447(9) .
C9 N8 1.453(9) .
C9 H9 0.9900 .
C10 O6 1.244(9) .
C10 N8 1.350(10) .
C10 N7 1.361(10) .
C11 N9 1.435(10) .
C11 N6 1.478(10) .
C11 H11A 0.9800 .
C11 H11B 0.9800 .
C12 N8 1.425(10) .
C12 N11 1.437(10) .
C12 H12A 0.9800 .
C12 H12B 0.9800 .
C13 O3 1.213(9) .
C13 N10 1.348(10) .
C13 N9 1.402(10) .
C14 N11 1.436(10) .
C14 N9 1.460(9) .
C14 C15 1.535(10) .
C14 H14 0.9900 .
C15 N12 1.421(10) .
C15 N10 1.465(9) .
C15 H15 0.9900 .
C16 O7 1.225(10) .
C16 N11 1.357(10) .
C16 N12 1.372(10) .
C17 N10 1.434(10) .
C17 N13 1.439(10) .
C17 H17A 0.9800 .
C17 H17B 0.9800 .
C18 N12 1.440(10) .
C18 N15 1.455(10) .
C18 H18A 0.9800 .
C18 H18B 0.9800 .
C19 O4 1.231(9) .
C19 N13 1.374(10) .
C19 N14 1.379(10) .
C20 N13 1.435(9) .
C20 N15 1.447(10) .
C20 C21 1.513(10) .
C20 H20 0.9900 .
C21 N16 1.456(10) .
C21 N14 1.479(9) .
C21 H21 0.9900 .
C22 O8 1.213(10) .
C22 N16 1.342(10) .
C22 N15 1.394(9) .
C25 O9 1.205(10) .
C25 N18 1.329(11) .
C25 N17 1.400(11) .
C26 N19 1.422(11) .
C26 N17 1.483(10) .
C26 C27 1.543(12) .
C26 H26 0.9900 .
C27 N20 1.440(11) .
C27 N18 1.451(10) .
C27 H27 0.9900 .
C28 O13 1.193(10) .
C28 N20 1.378(11) .
C28 N19 1.400(11) .
C29 N18 1.448(11) .
C29 N21 1.456(11) .
C29 H29A 0.9800 .
C29 H29B 0.9800 .
C30 N23 1.415(10) .
C30 N20 1.436(10) .
C30 H30A 0.9800 .
C30 H30B 0.9800 .
C31 O10 1.255(10) .
C31 N22 1.319(11) .
C31 N21 1.367(10) .
C32 N21 1.465(9) .
C32 N23 1.469(10) .
C32 C33 1.545(11) .
C32 H32 0.9900 .
C33 N22 1.452(9) .
C33 N24 1.465(10) .
C33 H33 0.9900 .
C34 O14 1.210(10) .
C34 N24 1.371(10) .
C34 N23 1.378(10) .
C35 N25 1.434(11) .
C35 N22 1.456(10) .
C35 H35A 0.9800 .
C35 H35B 0.9800 .
C36 N27 1.441(10) .
C36 N24 1.441(10) .
C36 H36A 0.9800 .
C36 H36B 0.9800 .
C37 O11 1.234(10) .
C37 N26 1.357(11) .
C37 N25 1.358(10) .
C38 N25 1.448(11) .
C38 N27 1.466(10) .
C38 C39 1.554(12) .
C38 H38 0.9900 .
C39 N26 1.463(10) .
C39 N28 1.466(11) .
C39 H39 0.9900 .
C40 O15 1.225(11) .
C40 N28 1.349(11) .
C40 N27 1.365(11) .
C41 N29 1.424(12) .
C41 N26 1.439(10) .
C41 H41A 0.9800 .
C41 H41B 0.9800 .
C42 N28 1.455(11) .
C42 N31 1.467(11) .
C42 H42A 0.9800 .
C42 H42B 0.9800 .
C43 O12 1.209(11) .
C43 N30 1.371(12) .
C43 N29 1.380(11) .
C44 N29 1.436(11) .
C44 N31 1.456(10) .
C44 C45 1.542(12) .
C44 H44 0.9900 .
C45 N32 1.450(10) .
C45 N30 1.469(10) .
C45 H45 0.9900 .
C46 O16 1.249(11) .
C46 N31 1.334(12) .
C46 N32 1.339(11) .
N1 C24 1.471(9) 2_657
N14 C23 1.437(10) 2_657
N30 C47 1.458(10) 2_747
N32 C48 1.478(13) 2_747

loop_
_platon_squeeze_void_nr
_platon_squeeze_void_average_x
_platon_squeeze_void_average_y
_platon_squeeze_void_average_z
_platon_squeeze_void_volume
_platon_squeeze_void_count_electrons
_platon_squeeze_void_content
1 0.000 0.018 0.500 621 229 ' '
2 0.028 0.471 1.000 760 261 ' '
3 0.441 0.517 0.172 53 24 ' '
4 0.561 0.482 0.822 52 15 ' '
